data_7704972
loop_
_publ_author_name
'Chapple, Peter M.'
'Cordier, Marie'
'Dorcet, Vincent'
'Roisnel, Thierry'
'Carpentier, Jean-Fran\,cois'
'Sarazin, Yann'

_publ_section_title
;
 A versatile nitrogen ligand for alkaline-earth chemistry.
;
_journal_issue 34
_journal_name_full 'Dalton transactions (Cambridge, England : 2003)'
_journal_page_first 11878
_journal_page_last 11889
_journal_paper_doi 10.1039/d0dt02236e
_journal_volume 49
_journal_year 2020
_chemical_absolute_configuration rm/ad/rmad/syn/unk/.
_chemical_compound_source 'synthesis as described'
_chemical_formula_moiety 'C62 H78 Ca I N3 O'
_chemical_formula_sum 'C62 H78 Ca I N3 O'
_chemical_formula_weight 1048.25
_space_group_crystal_system tetragonal
_space_group_IT_number 82
_space_group_name_Hall 'I -4'
_space_group_name_H-M_alt 'I -4'
_atom_sites_solution_hydrogens geom
_atom_sites_solution_primary dual
_atom_sites_solution_secondary difmap
_audit_update_record
;
2020-05-15 deposited with the CCDC.	2020-07-30 downloaded from the CCDC.
;
_cell_angle_alpha 90
_cell_angle_beta 90
_cell_angle_gamma 90
_cell_formula_units_Z 8
_cell_length_a 27.1903(5)
_cell_length_b 27.1903
_cell_length_c 15.5907(7)
_cell_measurement_reflns_used 9875
_cell_measurement_temperature 150
_cell_measurement_theta_max 27.4976
_cell_measurement_theta_min 2.5994
_cell_measurement_wavelength 0.71073
_cell_volume 11526.4(6)
_computing_cell_refinement 'APEX3 (Bruker, 2015)'
_computing_data_collection 'SAINT (Bruker, 2014)'
_computing_data_reduction 'SAINT (Bruker, 2014)'
_computing_molecular_graphics 'PLATON, A.L.Spek, Acta Cryst. 2009, D65, 148-155'
_computing_publication_material 'CRYSCALC (T. Roisnel, local program, 2019)'
_computing_structure_refinement 'SHELXL-2018_3 (Sheldrick, 2018)'
_computing_structure_solution 'SHELXT (G. Sheldrick, 2015)'
_diffrn_ambient_temperature 150
_diffrn_detector '(CMOS) PHOTON 100'
_diffrn_detector_area_resol_mean 10.4167
_diffrn_measured_fraction_theta_full 0.998
_diffrn_measured_fraction_theta_max 0.998
_diffrn_measurement_device_type 'D8 VENTURE Bruker AXS'
_diffrn_measurement_method 'rotation images'
_diffrn_orient_matrix_UB_11 -0.0225802
_diffrn_orient_matrix_UB_12 -0.0114599
_diffrn_orient_matrix_UB_13 -0.0465168
_diffrn_orient_matrix_UB_21 0.0222409
_diffrn_orient_matrix_UB_22 0.0148875
_diffrn_orient_matrix_UB_23 -0.0439931
_diffrn_orient_matrix_UB_31 0.0186570
_diffrn_orient_matrix_UB_32 -0.0316170
_diffrn_orient_matrix_UB_33 -0.0038545
_diffrn_radiation_monochromator 'multilayer monochromator'
_diffrn_radiation_probe x-ray
_diffrn_radiation_source 'Incoatec microfocus sealed tube'
_diffrn_radiation_type MoK\a
_diffrn_radiation_wavelength 0.71073
_diffrn_reflns_av_R_equivalents 0.0445
_diffrn_reflns_av_unetI/netI 0.0507
_diffrn_reflns_limit_h_max 34
_diffrn_reflns_limit_h_min -35
_diffrn_reflns_limit_k_max 35
_diffrn_reflns_limit_k_min -32
_diffrn_reflns_limit_l_max 20
_diffrn_reflns_limit_l_min -20
_diffrn_reflns_number 41959
_diffrn_reflns_theta_full 25.242
_diffrn_reflns_theta_max 27.481
_diffrn_reflns_theta_min 3.001
_diffrn_source_current 1.0
_diffrn_source_voltage 50.0
_exptl_absorpt_coefficient_mu 0.685
_exptl_absorpt_correction_T_max 0.960
_exptl_absorpt_correction_T_min 0.728
_exptl_absorpt_correction_type multi-scan
_exptl_absorpt_process_details
;
  [Sheldrick, G.M. (2014). SADABS Bruker AXS Inc., Madison, Wisconsin, USA]
;
_exptl_crystal_colour yellow
_exptl_crystal_density_diffrn 1.208
_exptl_crystal_description stick
_exptl_crystal_F_000 4416
_exptl_crystal_size_max 0.210
_exptl_crystal_size_mid 0.120
_exptl_crystal_size_min 0.060
_refine_diff_density_max 0.419
_refine_diff_density_min -0.617
_refine_diff_density_rms 0.058
_refine_ls_abs_structure_details
;
Refined as an inversion twin.
;
_refine_ls_abs_structure_Flack -0.028(15)
_refine_ls_extinction_method none
_refine_ls_goodness_of_fit_ref 1.008
_refine_ls_hydrogen_treatment constr
_refine_ls_matrix_type full
_refine_ls_number_parameters 645
_refine_ls_number_reflns 13207
_refine_ls_number_restraints 72
_refine_ls_restrained_S_all 1.006
_refine_ls_R_factor_all 0.0434
_refine_ls_R_factor_gt 0.0346
_refine_ls_shift/su_max 0.001
_refine_ls_shift/su_mean 0.000
_refine_ls_structure_factor_coef Fsqd
_refine_ls_weighting_details 'w=1/[\s^2^(Fo^2^)+(0.0397P)^2^+6.3586P] where P=(Fo^2^+2Fc^2^)/3'
_refine_ls_weighting_scheme calc
_refine_ls_wR_factor_gt 0.0808
_refine_ls_wR_factor_ref 0.0855
_reflns_Friedel_coverage 0.927
_reflns_Friedel_fraction_full 0.997
_reflns_Friedel_fraction_max 0.997
_reflns_number_gt 11796
_reflns_number_total 13207
_reflns_threshold_expression >2sigma(I)
_cod_data_source_file d0dt02236e2.cif
_cod_data_source_block PC2099x2
_cod_depositor_comments 'Adding full bibliography for 7704966--7704975.cif.'
_cod_original_cell_volume 11526.4(7)
_cod_database_code 7704972

loop_
_space_group_symop_operation_xyz
'x, y, z'
'y, -x, -z'
'-x, -y, z'
'-y, x, -z'
'x+1/2, y+1/2, z+1/2'
'y+1/2, -x+1/2, -z+1/2'
'-x+1/2, -y+1/2, z+1/2'
'-y+1/2, x+1/2, -z+1/2'

loop_
_atom_site_label
_atom_site_type_symbol
_atom_site_fract_x
_atom_site_fract_y
_atom_site_fract_z
_atom_site_U_iso_or_equiv
_atom_site_adp_type
_atom_site_occupancy
_atom_site_site_symmetry_order
_atom_site_calc_flag
_atom_site_refinement_flags_posn
_atom_site_refinement_flags_adp
_atom_site_refinement_flags_occupancy
_atom_site_disorder_assembly
_atom_site_disorder_group
I1 I 0.29975(2) 0.19102(2) 0.67506(2) 0.03519(8) Uani 1 1 d . . . . .
Ca1 Ca 0.22007(3) 0.11923(3) 0.71118(5) 0.01994(14) Uani 1 1 d . . . . .
O1 O 0.22097(12) 0.06571(11) 0.59164(18) 0.0332(7) Uani 1 1 d . . . . .
N1 N 0.14523(10) 0.16345(11) 0.66322(19) 0.0205(6) Uani 1 1 d . . . . .
N2 N 0.19078(10) 0.14903(10) 0.84067(19) 0.0186(6) Uani 1 1 d . . . . .
N3 N 0.25203(11) 0.05687(10) 0.8121(2) 0.0211(6) Uani 1 1 d . . . . .
C1 C 0.1534(2) 0.26703(19) 0.5095(3) 0.0489(12) Uani 1 1 d . . . . .
H1A H 0.176888 0.293870 0.518677 0.073 Uiso 1 1 calc R U . . .
H1B H 0.128407 0.267674 0.554734 0.073 Uiso 1 1 calc R U . . .
H1C H 0.137531 0.271095 0.453504 0.073 Uiso 1 1 calc R U . . .
C2 C 0.18053(16) 0.21793(17) 0.5119(3) 0.0333(9) Uani 1 1 d . . . . .
H2 H 0.198033 0.215426 0.568110 0.040 Uiso 1 1 calc R U . . .
C3 C 0.21930(19) 0.2179(2) 0.4402(3) 0.0460(12) Uani 1 1 d . . . . .
H3A H 0.203363 0.224933 0.385188 0.069 Uiso 1 1 calc R U . . .
H3B H 0.235207 0.185613 0.437623 0.069 Uiso 1 1 calc R U . . .
H3C H 0.244057 0.243201 0.452155 0.069 Uiso 1 1 calc R U . . .
C4 C 0.14462(14) 0.17533(15) 0.5056(2) 0.0265(8) Uani 1 1 d . . . . .
C5 C 0.12702(16) 0.15980(18) 0.4263(3) 0.0332(9) Uani 1 1 d . . . . .
H5 H 0.138600 0.175475 0.375712 0.040 Uiso 1 1 calc R U . . .
C6 C 0.09294(16) 0.12193(18) 0.4192(3) 0.0362(10) Uani 1 1 d . . . . .
H6 H 0.082033 0.111343 0.364343 0.043 Uiso 1 1 calc R U . . .
C7 C 0.07503(16) 0.09980(16) 0.4926(3) 0.0347(10) Uani 1 1 d . . . . .
H7 H 0.051484 0.074152 0.487633 0.042 Uiso 1 1 calc R U . . .
C8 C 0.09071(14) 0.11424(15) 0.5734(3) 0.0271(8) Uani 1 1 d . . . . .
C9 C 0.12632(14) 0.15157(14) 0.5790(2) 0.0219(7) Uani 1 1 d . . . . .
C10 C 0.06707(16) 0.09290(16) 0.6541(3) 0.0331(9) Uani 1 1 d . . . . .
H10 H 0.090800 0.096870 0.702650 0.040 Uiso 1 1 calc R U . . .
C11 C 0.02060(17) 0.1224(2) 0.6755(4) 0.0479(11) Uani 1 1 d . . . . .
H11A H 0.029840 0.155643 0.693483 0.072 Uiso 1 1 calc R U . . .
H11B H 0.002733 0.106048 0.722122 0.072 Uiso 1 1 calc R U . . .
H11C H -0.000491 0.124230 0.624658 0.072 Uiso 1 1 calc R U . . .
C12 C 0.0546(2) 0.03840(19) 0.6461(4) 0.0500(13) Uani 1 1 d . . . . .
H12A H 0.042772 0.026049 0.701405 0.075 Uiso 1 1 calc R U . . .
H12B H 0.084055 0.020115 0.628979 0.075 Uiso 1 1 calc R U . . .
H12C H 0.028901 0.034037 0.602627 0.075 Uiso 1 1 calc R U . . .
C13 C 0.12489(13) 0.19998(13) 0.7024(2) 0.0209(7) Uani 1 1 d . . . . .
H13 H 0.100939 0.217930 0.670916 0.025 Uiso 1 1 calc R U . . .
C14 C 0.13449(13) 0.21652(13) 0.7884(2) 0.0186(7) Uani 1 1 d . . . . .
C15 C 0.11007(13) 0.25965(13) 0.8145(2) 0.0219(7) Uani 1 1 d . . . . .
H15 H 0.089888 0.276178 0.773976 0.026 Uiso 1 1 calc R U . . .
C16 C 0.11395(13) 0.27939(13) 0.8968(2) 0.0214(7) Uani 1 1 d . . . . .
C17 C 0.14205(14) 0.25382(13) 0.9575(2) 0.0213(7) Uani 1 1 d . . . . .
H17 H 0.144650 0.266053 1.014443 0.026 Uiso 1 1 calc R U . . .
C18 C 0.16611(13) 0.21067(13) 0.9349(2) 0.0181(7) Uani 1 1 d . . . . .
C19 C 0.16354(12) 0.19144(12) 0.8500(2) 0.0178(7) Uani 1 1 d . . . . .
C20 C 0.08830(15) 0.32759(14) 0.9229(3) 0.0292(9) Uani 1 1 d . . . . .
C21 C 0.1278(2) 0.36569(17) 0.9440(4) 0.0488(13) Uani 1 1 d . . . . .
H21A H 0.112136 0.396317 0.962653 0.073 Uiso 1 1 calc R U . . .
H21B H 0.147795 0.372038 0.892824 0.073 Uiso 1 1 calc R U . . .
H21C H 0.148937 0.353148 0.990019 0.073 Uiso 1 1 calc R U . . .
C22 C 0.0581(2) 0.3196(2) 1.0025(5) 0.0672(19) Uani 1 1 d . . . . .
H22A H 0.079481 0.308556 1.049292 0.101 Uiso 1 1 calc R U . . .
H22B H 0.032978 0.294530 0.991323 0.101 Uiso 1 1 calc R U . . .
H22C H 0.042051 0.350496 1.018877 0.101 Uiso 1 1 calc R U . . .
C23 C 0.0561(3) 0.3478(2) 0.8501(4) 0.074(2) Uani 1 1 d . . . . .
H23A H 0.032723 0.322508 0.831801 0.111 Uiso 1 1 calc R U . . .
H23B H 0.077036 0.357132 0.801514 0.111 Uiso 1 1 calc R U . . .
H23C H 0.038101 0.376766 0.870456 0.111 Uiso 1 1 calc R U . . .
C24 C 0.21093(13) 0.14048(13) 0.9204(2) 0.0193(7) Uani 1 1 d . . . . .
C25 C 0.24226(14) 0.10219(13) 0.9472(2) 0.0221(7) Uani 1 1 d . . . . .
C26 C 0.25696(14) 0.10108(13) 1.0331(2) 0.0231(7) Uani 1 1 d . . . . .
H26 H 0.277962 0.075111 1.050984 0.028 Uiso 1 1 calc R U . . .
C27 C 0.24270(15) 0.13579(14) 1.0942(2) 0.0234(8) Uani 1 1 d . . . . .
C28 C 0.21234(14) 0.17457(14) 1.0664(2) 0.0214(7) Uani 1 1 d . . . . .
H28 H 0.202478 0.199358 1.105782 0.026 Uiso 1 1 calc R U . . .
C29 C 0.19676(13) 0.17668(13) 0.9818(2) 0.0188(7) Uani 1 1 d . . . . .
C30 C 0.25784(15) 0.13245(15) 1.1893(3) 0.0293(9) Uani 1 1 d . . . . .
C31 C 0.2882(2) 0.08650(19) 1.2082(3) 0.0486(13) Uani 1 1 d . . . . .
H31A H 0.318922 0.087708 1.175474 0.073 Uiso 1 1 calc R U . . .
H31B H 0.269436 0.057217 1.191605 0.073 Uiso 1 1 calc R U . . .
H31C H 0.295646 0.085058 1.269640 0.073 Uiso 1 1 calc R U . . .
C32 C 0.28756(19) 0.17798(18) 1.2139(3) 0.0398(11) Uani 1 1 d . . . . .
H32A H 0.297866 0.175420 1.273933 0.060 Uiso 1 1 calc R U . . .
H32B H 0.267207 0.207411 1.206371 0.060 Uiso 1 1 calc R U . . .
H32C H 0.316675 0.180313 1.177044 0.060 Uiso 1 1 calc R U . . .
C33 C 0.2111(2) 0.1303(2) 1.2440(3) 0.0447(12) Uani 1 1 d . . . . .
H33A H 0.220112 0.125474 1.304319 0.067 Uiso 1 1 calc R U . . .
H33B H 0.190535 0.102857 1.224821 0.067 Uiso 1 1 calc R U . . .
H33C H 0.192899 0.161183 1.237945 0.067 Uiso 1 1 calc R U . . .
C34 C 0.25859(13) 0.06213(13) 0.8935(2) 0.0217(7) Uani 1 1 d . . . . .
H34 H 0.276277 0.036611 0.921508 0.026 Uiso 1 1 calc R U . . .
C35 C 0.26844(15) 0.01065(14) 0.7762(2) 0.0254(8) Uani 1 1 d . . . . .
C36 C 0.23875(16) -0.03149(14) 0.7884(3) 0.0284(8) Uani 1 1 d . . . . .
C37 C 0.2550(2) -0.07489(17) 0.7497(3) 0.0411(11) Uani 1 1 d . . . . .
H37 H 0.236194 -0.104077 0.756550 0.049 Uiso 1 1 calc R U . . .
C38 C 0.2976(2) -0.07651(19) 0.7018(3) 0.0491(13) Uani 1 1 d . . . . .
H38 H 0.307377 -0.106332 0.674983 0.059 Uiso 1 1 calc R U . . .
C39 C 0.3257(2) -0.03534(19) 0.6928(3) 0.0480(13) Uani 1 1 d . . . . .
H39 H 0.355164 -0.037029 0.660308 0.058 Uiso 1 1 calc R U . . .
C40 C 0.31206(17) 0.00950(17) 0.7304(3) 0.0362(10) Uani 1 1 d . . . . .
C41 C 0.3461(2) 0.0529(2) 0.7274(4) 0.0576(16) Uani 1 1 d . . . . .
H41 H 0.325265 0.083043 0.732700 0.069 Uiso 1 1 calc R U . . .
C42 C 0.3809(3) 0.0523(3) 0.8052(6) 0.089(3) Uani 1 1 d . . . . .
H42A H 0.361643 0.047648 0.857782 0.133 Uiso 1 1 calc R U . . .
H42B H 0.398674 0.083558 0.808356 0.133 Uiso 1 1 calc R U . . .
H42C H 0.404423 0.025222 0.799130 0.133 Uiso 1 1 calc R U . . .
C43 C 0.3758(3) 0.0583(3) 0.6462(6) 0.102(3) Uani 1 1 d . . . . .
H43A H 0.397880 0.030067 0.639984 0.153 Uiso 1 1 calc R U . . .
H43B H 0.395228 0.088639 0.648946 0.153 Uiso 1 1 calc R U . . .
H43C H 0.353543 0.059805 0.596770 0.153 Uiso 1 1 calc R U . . .
C44 C 0.19238(16) -0.02980(15) 0.8437(3) 0.0325(9) Uani 1 1 d . . . . .
H44 H 0.201254 -0.012315 0.897976 0.039 Uiso 1 1 calc R U . . .
C45 C 0.15116(17) -0.00053(18) 0.8017(3) 0.0430(11) Uani 1 1 d . . . . .
H45A H 0.161748 0.033622 0.793774 0.065 Uiso 1 1 calc R U . . .
H45B H 0.121944 -0.001334 0.838504 0.065 Uiso 1 1 calc R U . . .
H45C H 0.143252 -0.015029 0.745849 0.065 Uiso 1 1 calc R U . . .
C46 C 0.1732(2) -0.08082(17) 0.8692(4) 0.0474(12) Uani 1 1 d . . . . .
H46A H 0.159015 -0.097038 0.818815 0.071 Uiso 1 1 calc R U . . .
H46B H 0.147968 -0.077334 0.913600 0.071 Uiso 1 1 calc R U . . .
H46C H 0.200472 -0.100687 0.891398 0.071 Uiso 1 1 calc R U . . .
C47 C 0.2428(3) 0.0804(2) 0.5119(4) 0.072(2) Uani 1 1 d . . . . .
H47A H 0.277377 0.090550 0.521576 0.086 Uiso 1 1 calc R U . . .
H47B H 0.224719 0.108880 0.487944 0.086 Uiso 1 1 calc R U . . .
C48 C 0.2413(4) 0.0401(3) 0.4523(5) 0.105(4) Uani 1 1 d . . . . .
H48A H 0.274054 0.034624 0.426239 0.126 Uiso 1 1 calc R U . . .
H48B H 0.217259 0.046618 0.405996 0.126 Uiso 1 1 calc R U . . .
C49 C 0.2260(2) -0.0038(2) 0.5041(4) 0.0558(14) Uani 1 1 d . . . . .
H49A H 0.204539 -0.025902 0.470159 0.067 Uiso 1 1 calc R U . . .
H49B H 0.254976 -0.022563 0.524167 0.067 Uiso 1 1 calc R U . . .
C50 C 0.1989(2) 0.01762(19) 0.5769(3) 0.0463(12) Uani 1 1 d . . . . .
H50A H 0.163553 0.020979 0.562931 0.056 Uiso 1 1 calc R U . . .
H50B H 0.202255 -0.003370 0.628470 0.056 Uiso 1 1 calc R U . . .
C51 C 0.05758(17) 0.10855(19) 0.9014(3) 0.0406(11) Uani 1 1 d . . . . .
H51 H 0.091556 0.101174 0.895440 0.049 Uiso 1 1 calc R U . . .
C52 C 0.04254(16) 0.15642(17) 0.9108(3) 0.0360(10) Uani 1 1 d . . . . .
H52 H 0.066202 0.182115 0.912006 0.043 Uiso 1 1 calc R U . . .
C53 C -0.00677(17) 0.16740(17) 0.9184(3) 0.0384(10) Uani 1 1 d . . . . .
H53 H -0.016977 0.200677 0.923609 0.046 Uiso 1 1 calc R U . . .
C54 C -0.04138(18) 0.13022(19) 0.9185(3) 0.0443(11) Uani 1 1 d . . . . .
H54 H -0.075290 0.137816 0.924908 0.053 Uiso 1 1 calc R U . . .
C55 C -0.02652(19) 0.08214(18) 0.9094(3) 0.0443(11) Uani 1 1 d . . . . .
H55 H -0.050215 0.056467 0.908911 0.053 Uiso 1 1 calc R U . . .
C56 C 0.0233(2) 0.07108(18) 0.9008(4) 0.0458(12) Uani 1 1 d . . . . .
H56 H 0.033578 0.037897 0.894507 0.055 Uiso 1 1 calc R U . . .
C57A C 0.5568(6) 0.8549(5) 0.0885(10) 0.114(6) Uani 0.579(14) 1 d G U P A 1
H57A H 0.563138 0.820984 0.098003 0.137 Uiso 0.579(14) 1 calc R U P A 1
C58A C 0.5900(5) 0.8831(6) 0.0416(9) 0.117(6) Uani 0.579(14) 1 d G U P A 1
H58A H 0.618911 0.868384 0.019061 0.141 Uiso 0.579(14) 1 calc R U P A 1
C59A C 0.5807(7) 0.9327(6) 0.0277(13) 0.210(14) Uani 0.579(14) 1 d G U P A 1
H59A H 0.603377 0.951958 -0.004372 0.252 Uiso 0.579(14) 1 calc R U P A 1
C60A C 0.5384(8) 0.9542(5) 0.0607(16) 0.27(2) Uani 0.579(14) 1 d G U P A 1
H60A H 0.532070 0.988131 0.051137 0.323 Uiso 0.579(14) 1 calc R U P A 1
C61A C 0.5052(6) 0.9260(7) 0.1075(14) 0.198(13) Uani 0.579(14) 1 d G U P A 1
H61A H 0.476297 0.940732 0.130080 0.238 Uiso 0.579(14) 1 calc R U P A 1
C62A C 0.5145(5) 0.8764(7) 0.1215(11) 0.131(7) Uani 0.579(14) 1 d G U P A 1
H62A H 0.491830 0.857159 0.153514 0.157 Uiso 0.579(14) 1 calc R U P A 1
C57B C 0.5754(8) 0.9365(7) 0.1422(15) 0.131(11) Uani 0.421(14) 1 d G U P A 2
H57B H 0.597481 0.961201 0.161398 0.158 Uiso 0.421(14) 1 calc R U P A 2
C58B C 0.5295(8) 0.9315(7) 0.1806(13) 0.138(11) Uani 0.421(14) 1 d G U P A 2
H58B H 0.520263 0.952903 0.226061 0.166 Uiso 0.421(14) 1 calc R U P A 2
C59B C 0.4972(7) 0.8954(9) 0.1525(15) 0.134(11) Uani 0.421(14) 1 d G U P A 2
H59B H 0.465839 0.891994 0.178801 0.161 Uiso 0.421(14) 1 calc R U P A 2
C60B C 0.5107(9) 0.8641(8) 0.0861(16) 0.184(18) Uani 0.421(14) 1 d G U P A 2
H60B H 0.488633 0.839381 0.066876 0.221 Uiso 0.421(14) 1 calc R U P A 2
C61B C 0.5566(10) 0.8690(8) 0.0477(13) 0.145(12) Uani 0.421(14) 1 d G U P A 2
H61B H 0.565851 0.847678 0.002211 0.173 Uiso 0.421(14) 1 calc R U P A 2
C62B C 0.5889(7) 0.9052(9) 0.0757(14) 0.173(15) Uani 0.421(14) 1 d G U P A 2
H62B H 0.620276 0.908588 0.049471 0.207 Uiso 0.421(14) 1 calc R U P A 2

loop_
_atom_site_aniso_label
_atom_site_aniso_U_11
_atom_site_aniso_U_22
_atom_site_aniso_U_33
_atom_site_aniso_U_23
_atom_site_aniso_U_13
_atom_site_aniso_U_12
I1 0.02939(14) 0.03051(15) 0.04568(15) 0.01270(12) 0.00261(12) -0.00518(11)
Ca1 0.0217(4) 0.0205(3) 0.0176(3) 0.0003(3) 0.0010(3) 0.0007(3)
O1 0.0459(18) 0.0283(15) 0.0255(15) -0.0046(12) 0.0053(13) -0.0028(13)
N1 0.0200(14) 0.0249(15) 0.0167(15) -0.0011(12) -0.0036(12) -0.0028(11)
N2 0.0194(14) 0.0175(13) 0.0191(15) -0.0002(11) -0.0019(11) -0.0001(11)
N3 0.0246(15) 0.0162(13) 0.0223(16) 0.0005(12) 0.0018(12) 0.0027(11)
C1 0.065(3) 0.040(3) 0.042(3) -0.005(2) -0.002(2) -0.007(2)
C2 0.033(2) 0.047(3) 0.0194(19) 0.0039(18) -0.0049(16) -0.0125(19)
C3 0.040(3) 0.058(3) 0.040(3) 0.005(2) 0.007(2) -0.018(2)
C4 0.0240(19) 0.035(2) 0.0208(19) 0.0002(16) -0.0038(15) -0.0018(16)
C5 0.029(2) 0.051(3) 0.020(2) -0.0020(18) -0.0029(16) -0.0034(19)
C6 0.034(2) 0.051(3) 0.023(2) -0.0106(19) -0.0096(17) 0.000(2)
C7 0.035(2) 0.036(2) 0.033(2) -0.0057(18) -0.0137(18) -0.0071(18)
C8 0.0235(19) 0.029(2) 0.029(2) -0.0023(16) -0.0060(16) -0.0020(15)
C9 0.0211(17) 0.0258(18) 0.0189(17) -0.0024(14) -0.0059(14) 0.0028(14)
C10 0.030(2) 0.039(2) 0.031(2) 0.0022(17) -0.0071(16) -0.0116(17)
C11 0.039(2) 0.067(3) 0.037(2) 0.004(3) 0.007(2) -0.007(2)
C12 0.051(3) 0.043(3) 0.055(3) 0.009(2) -0.006(2) -0.022(2)
C13 0.0178(16) 0.0252(18) 0.0198(17) 0.0026(14) -0.0046(13) -0.0018(14)
C14 0.0192(16) 0.0195(16) 0.0170(16) 0.0015(13) -0.0006(13) -0.0029(13)
C15 0.0206(16) 0.0228(17) 0.0224(18) 0.0023(14) -0.0023(14) 0.0010(13)
C16 0.0192(17) 0.0194(17) 0.0256(19) -0.0021(14) 0.0014(14) -0.0013(14)
C17 0.0229(18) 0.0194(17) 0.0216(18) -0.0023(14) 0.0004(14) -0.0024(14)
C18 0.0188(17) 0.0181(17) 0.0175(17) -0.0017(13) -0.0016(13) -0.0032(13)
C19 0.0169(16) 0.0167(16) 0.0198(17) -0.0008(13) -0.0001(13) -0.0032(12)
C20 0.032(2) 0.0228(19) 0.033(2) -0.0033(16) -0.0021(17) 0.0083(16)
C21 0.060(3) 0.024(2) 0.062(4) -0.008(2) 0.006(3) -0.002(2)
C22 0.070(4) 0.046(3) 0.085(5) 0.005(3) 0.047(4) 0.021(3)
C23 0.091(5) 0.061(4) 0.071(4) -0.025(3) -0.039(4) 0.050(4)
C24 0.0242(18) 0.0179(17) 0.0158(16) 0.0003(13) 0.0001(14) -0.0029(14)
C25 0.0245(18) 0.0182(17) 0.0236(18) 0.0011(14) -0.0013(14) -0.0019(14)
C26 0.0228(18) 0.0195(17) 0.0269(19) 0.0028(15) -0.0044(15) -0.0006(14)
C27 0.0269(19) 0.0235(19) 0.0199(18) 0.0019(14) -0.0064(15) -0.0034(15)
C28 0.0239(18) 0.0228(17) 0.0174(17) -0.0007(14) -0.0029(13) -0.0024(14)
C29 0.0180(16) 0.0169(16) 0.0216(18) -0.0005(13) 0.0000(14) -0.0033(13)
C30 0.035(2) 0.032(2) 0.021(2) 0.0010(16) -0.0106(16) -0.0002(16)
C31 0.071(4) 0.048(3) 0.027(2) 0.002(2) -0.021(2) 0.016(3)
C32 0.048(3) 0.043(3) 0.028(2) 0.002(2) -0.019(2) -0.010(2)
C33 0.055(3) 0.059(3) 0.020(2) 0.004(2) -0.003(2) -0.002(2)
C34 0.0213(17) 0.0181(17) 0.0259(19) 0.0037(14) -0.0022(14) 0.0011(13)
C35 0.035(2) 0.0211(18) 0.0202(19) 0.0012(14) -0.0007(15) 0.0071(16)
C36 0.035(2) 0.0235(19) 0.0268(19) -0.0015(16) -0.0084(17) 0.0022(16)
C37 0.055(3) 0.027(2) 0.041(3) -0.0087(19) -0.014(2) 0.009(2)
C38 0.071(4) 0.038(3) 0.039(3) -0.014(2) -0.007(2) 0.028(3)
C39 0.060(3) 0.045(3) 0.039(3) 0.005(2) 0.012(2) 0.031(2)
C40 0.040(2) 0.032(2) 0.036(2) 0.0104(18) 0.0092(19) 0.0154(19)
C41 0.046(3) 0.040(3) 0.087(4) 0.021(3) 0.032(3) 0.010(2)
C42 0.052(4) 0.072(4) 0.142(8) 0.002(5) 0.004(4) -0.025(3)
C43 0.088(5) 0.092(5) 0.126(8) 0.053(5) 0.069(5) 0.024(4)
C44 0.042(2) 0.0259(19) 0.030(2) 0.0020(16) -0.0049(17) -0.0067(17)
C45 0.034(2) 0.042(3) 0.054(3) 0.008(2) 0.005(2) 0.0012(19)
C46 0.052(3) 0.032(2) 0.058(3) 0.007(2) -0.009(2) -0.016(2)
C47 0.123(6) 0.040(3) 0.053(4) -0.006(3) 0.047(4) -0.020(3)
C48 0.197(10) 0.064(4) 0.054(4) -0.018(3) 0.061(5) -0.046(6)
C49 0.083(4) 0.037(3) 0.047(3) -0.013(2) 0.003(3) -0.009(3)
C50 0.059(3) 0.045(3) 0.034(2) -0.007(2) 0.005(2) -0.022(2)
C51 0.029(2) 0.049(3) 0.044(3) 0.004(2) 0.0013(19) 0.005(2)
C52 0.030(2) 0.037(2) 0.040(3) 0.0000(19) 0.0050(19) -0.0056(18)
C53 0.036(2) 0.031(2) 0.048(3) -0.004(2) 0.005(2) 0.0042(18)
C54 0.028(2) 0.052(3) 0.052(3) 0.000(2) 0.006(2) -0.001(2)
C55 0.041(3) 0.038(3) 0.054(3) 0.004(2) -0.001(2) -0.011(2)
C56 0.053(3) 0.031(2) 0.054(3) 0.005(2) 0.002(2) 0.007(2)
C57A 0.114(8) 0.112(8) 0.116(8) 0.003(5) 0.004(5) 0.003(5)
C58A 0.116(8) 0.112(8) 0.124(8) -0.007(5) 0.002(5) -0.008(5)
C59A 0.212(15) 0.206(15) 0.213(15) 0.000(6) 0.007(6) -0.003(6)
C60A 0.27(2) 0.27(2) 0.27(2) -0.001(6) 0.004(6) -0.002(6)
C61A 0.197(14) 0.195(14) 0.203(14) 0.000(6) 0.002(6) -0.005(6)
C62A 0.127(9) 0.134(9) 0.132(9) -0.001(6) -0.002(5) -0.003(5)
C57B 0.132(11) 0.125(11) 0.137(12) 0.001(6) -0.003(6) -0.007(6)
C58B 0.138(11) 0.139(12) 0.138(12) 0.000(6) -0.003(6) 0.006(6)
C59B 0.133(11) 0.134(12) 0.134(12) 0.003(6) -0.002(6) 0.003(6)
C60B 0.182(19) 0.184(18) 0.185(18) -0.004(6) 0.001(6) 0.001(6)
C61B 0.145(13) 0.145(13) 0.143(13) -0.001(6) -0.001(6) 0.004(6)
C62B 0.169(16) 0.178(16) 0.171(16) -0.002(6) 0.000(6) -0.001(6)

loop_
_atom_type_symbol
_atom_type_description
_atom_type_scat_dispersion_real
_atom_type_scat_dispersion_imag
_atom_type_scat_source
C C 0.0033 0.0016 'International Tables Vol C Tables 4.2.6.8 and 6.1.1.4'
H H 0.0000 0.0000 'International Tables Vol C Tables 4.2.6.8 and 6.1.1.4'
Ca Ca 0.2262 0.3064 'International Tables Vol C Tables 4.2.6.8 and 6.1.1.4'
I I -0.4742 1.8119 'International Tables Vol C Tables 4.2.6.8 and 6.1.1.4'
N N 0.0061 0.0033 'International Tables Vol C Tables 4.2.6.8 and 6.1.1.4'
O O 0.0106 0.0060 'International Tables Vol C Tables 4.2.6.8 and 6.1.1.4'

loop_
_geom_angle_atom_site_label_1
_geom_angle_atom_site_label_2
_geom_angle_atom_site_label_3
_geom_angle
_geom_angle_site_symmetry_1
_geom_angle_site_symmetry_3
_geom_angle_publ_flag
N2 Ca1 O1 154.91(11) . . ?
N2 Ca1 N3 78.80(10) . . ?
O1 Ca1 N3 94.36(10) . . ?
N2 Ca1 N1 79.11(10) . . ?
O1 Ca1 N1 93.97(11) . . ?
N3 Ca1 N1 144.44(10) . . ?
N2 Ca1 I1 100.72(7) . . ?
O1 Ca1 I1 104.33(8) . . ?
N3 Ca1 I1 108.37(7) . . ?
N1 Ca1 I1 102.87(7) . . ?
C47 O1 C50 106.5(4) . . ?
C47 O1 Ca1 121.0(3) . . ?
C50 O1 Ca1 132.2(3) . . ?
C13 N1 C9 116.7(3) . . ?
C13 N1 Ca1 125.6(2) . . ?
C9 N1 Ca1 117.2(2) . . ?
C24 N2 C19 105.1(3) . . ?
C24 N2 Ca1 126.2(2) . . ?
C19 N2 Ca1 124.7(2) . . ?
C34 N3 C35 115.7(3) . . ?
C34 N3 Ca1 126.8(2) . . ?
C35 N3 Ca1 117.3(2) . . ?
C2 C1 H1A 109.5 . . ?
C2 C1 H1B 109.5 . . ?
H1A C1 H1B 109.5 . . ?
C2 C1 H1C 109.5 . . ?
H1A C1 H1C 109.5 . . ?
H1B C1 H1C 109.5 . . ?
C4 C2 C1 110.8(4) . . ?
C4 C2 C3 113.2(4) . . ?
C1 C2 C3 108.3(4) . . ?
C4 C2 H2 108.1 . . ?
C1 C2 H2 108.1 . . ?
C3 C2 H2 108.1 . . ?
C2 C3 H3A 109.5 . . ?
C2 C3 H3B 109.5 . . ?
H3A C3 H3B 109.5 . . ?
C2 C3 H3C 109.5 . . ?
H3A C3 H3C 109.5 . . ?
H3B C3 H3C 109.5 . . ?
C5 C4 C9 117.6(4) . . ?
C5 C4 C2 120.7(4) . . ?
C9 C4 C2 121.7(3) . . ?
C6 C5 C4 121.7(4) . . ?
C6 C5 H5 119.2 . . ?
C4 C5 H5 119.2 . . ?
C7 C6 C5 119.5(4) . . ?
C7 C6 H6 120.3 . . ?
C5 C6 H6 120.3 . . ?
C6 C7 C8 121.4(4) . . ?
C6 C7 H7 119.3 . . ?
C8 C7 H7 119.3 . . ?
C7 C8 C9 118.3(4) . . ?
C7 C8 C10 120.8(4) . . ?
C9 C8 C10 120.8(3) . . ?
C8 C9 C4 121.6(3) . . ?
C8 C9 N1 117.6(3) . . ?
C4 C9 N1 120.7(3) . . ?
C12 C10 C8 113.2(4) . . ?
C12 C10 C11 110.0(4) . . ?
C8 C10 C11 109.1(4) . . ?
C12 C10 H10 108.1 . . ?
C8 C10 H10 108.1 . . ?
C11 C10 H10 108.1 . . ?
C10 C11 H11A 109.5 . . ?
C10 C11 H11B 109.5 . . ?
H11A C11 H11B 109.5 . . ?
C10 C11 H11C 109.5 . . ?
H11A C11 H11C 109.5 . . ?
H11B C11 H11C 109.5 . . ?
C10 C12 H12A 109.5 . . ?
C10 C12 H12B 109.5 . . ?
H12A C12 H12B 109.5 . . ?
C10 C12 H12C 109.5 . . ?
H12A C12 H12C 109.5 . . ?
H12B C12 H12C 109.5 . . ?
N1 C13 C14 127.1(3) . . ?
N1 C13 H13 116.4 . . ?
C14 C13 H13 116.4 . . ?
C15 C14 C19 117.9(3) . . ?
C15 C14 C13 116.4(3) . . ?
C19 C14 C13 125.6(3) . . ?
C16 C15 C14 123.4(3) . . ?
C16 C15 H15 118.3 . . ?
C14 C15 H15 118.3 . . ?
C15 C16 C17 118.2(3) . . ?
C15 C16 C20 122.4(3) . . ?
C17 C16 C20 119.4(3) . . ?
C18 C17 C16 120.3(3) . . ?
C18 C17 H17 119.9 . . ?
C16 C17 H17 119.9 . . ?
C17 C18 C19 121.5(3) . . ?
C17 C18 C29 133.2(3) . . ?
C19 C18 C29 105.3(3) . . ?
N2 C19 C14 129.1(3) . . ?
N2 C19 C18 112.2(3) . . ?
C14 C19 C18 118.7(3) . . ?
C22 C20 C21 107.7(4) . . ?
C22 C20 C23 110.5(5) . . ?
C21 C20 C23 108.5(5) . . ?
C22 C20 C16 110.0(4) . . ?
C21 C20 C16 108.4(3) . . ?
C23 C20 C16 111.6(4) . . ?
C20 C21 H21A 109.5 . . ?
C20 C21 H21B 109.5 . . ?
H21A C21 H21B 109.5 . . ?
C20 C21 H21C 109.5 . . ?
H21A C21 H21C 109.5 . . ?
H21B C21 H21C 109.5 . . ?
C20 C22 H22A 109.5 . . ?
C20 C22 H22B 109.5 . . ?
H22A C22 H22B 109.5 . . ?
C20 C22 H22C 109.5 . . ?
H22A C22 H22C 109.5 . . ?
H22B C22 H22C 109.5 . . ?
C20 C23 H23A 109.5 . . ?
C20 C23 H23B 109.5 . . ?
H23A C23 H23B 109.5 . . ?
C20 C23 H23C 109.5 . . ?
H23A C23 H23C 109.5 . . ?
H23B C23 H23C 109.5 . . ?
N2 C24 C25 129.3(3) . . ?
N2 C24 C29 112.4(3) . . ?
C25 C24 C29 118.3(3) . . ?
C26 C25 C24 118.3(3) . . ?
C26 C25 C34 116.8(3) . . ?
C24 C25 C34 124.8(3) . . ?
C27 C26 C25 124.0(3) . . ?
C27 C26 H26 118.0 . . ?
C25 C26 H26 118.0 . . ?
C26 C27 C28 117.4(3) . . ?
C26 C27 C30 122.8(3) . . ?
C28 C27 C30 119.7(3) . . ?
C29 C28 C27 120.2(3) . . ?
C29 C28 H28 119.9 . . ?
C27 C28 H28 119.9 . . ?
C28 C29 C24 121.8(3) . . ?
C28 C29 C18 133.2(3) . . ?
C24 C29 C18 105.0(3) . . ?
C31 C30 C32 109.2(4) . . ?
C31 C30 C33 108.0(4) . . ?
C32 C30 C33 109.3(4) . . ?
C31 C30 C27 112.2(4) . . ?
C32 C30 C27 109.5(3) . . ?
C33 C30 C27 108.5(3) . . ?
C30 C31 H31A 109.5 . . ?
C30 C31 H31B 109.5 . . ?
H31A C31 H31B 109.5 . . ?
C30 C31 H31C 109.5 . . ?
H31A C31 H31C 109.5 . . ?
H31B C31 H31C 109.5 . . ?
C30 C32 H32A 109.5 . . ?
C30 C32 H32B 109.5 . . ?
H32A C32 H32B 109.5 . . ?
C30 C32 H32C 109.5 . . ?
H32A C32 H32C 109.5 . . ?
H32B C32 H32C 109.5 . . ?
C30 C33 H33A 109.5 . . ?
C30 C33 H33B 109.5 . . ?
H33A C33 H33B 109.5 . . ?
C30 C33 H33C 109.5 . . ?
H33A C33 H33C 109.5 . . ?
H33B C33 H33C 109.5 . . ?
N3 C34 C25 127.7(3) . . ?
N3 C34 H34 116.2 . . ?
C25 C34 H34 116.2 . . ?
C40 C35 C36 122.7(4) . . ?
C40 C35 N3 118.9(4) . . ?
C36 C35 N3 118.4(3) . . ?
C37 C36 C35 116.5(4) . . ?
C37 C36 C44 122.0(4) . . ?
C35 C36 C44 121.5(3) . . ?
C38 C37 C36 121.8(5) . . ?
C38 C37 H37 119.1 . . ?
C36 C37 H37 119.1 . . ?
C39 C38 C37 120.0(4) . . ?
C39 C38 H38 120.0 . . ?
C37 C38 H38 120.0 . . ?
C38 C39 C40 121.6(5) . . ?
C38 C39 H39 119.2 . . ?
C40 C39 H39 119.2 . . ?
C35 C40 C39 117.5(4) . . ?
C35 C40 C41 121.8(4) . . ?
C39 C40 C41 120.5(4) . . ?
C40 C41 C43 115.7(6) . . ?
C40 C41 C42 110.2(5) . . ?
C43 C41 C42 109.6(6) . . ?
C40 C41 H41 107.0 . . ?
C43 C41 H41 107.0 . . ?
C42 C41 H41 107.0 . . ?
C41 C42 H42A 109.5 . . ?
C41 C42 H42B 109.5 . . ?
H42A C42 H42B 109.5 . . ?
C41 C42 H42C 109.5 . . ?
H42A C42 H42C 109.5 . . ?
H42B C42 H42C 109.5 . . ?
C41 C43 H43A 109.5 . . ?
C41 C43 H43B 109.5 . . ?
H43A C43 H43B 109.5 . . ?
C41 C43 H43C 109.5 . . ?
H43A C43 H43C 109.5 . . ?
H43B C43 H43C 109.5 . . ?
C45 C44 C36 112.3(4) . . ?
C45 C44 C46 109.5(4) . . ?
C36 C44 C46 113.5(4) . . ?
C45 C44 H44 107.0 . . ?
C36 C44 H44 107.0 . . ?
C46 C44 H44 107.0 . . ?
C44 C45 H45A 109.5 . . ?
C44 C45 H45B 109.5 . . ?
H45A C45 H45B 109.5 . . ?
C44 C45 H45C 109.5 . . ?
H45A C45 H45C 109.5 . . ?
H45B C45 H45C 109.5 . . ?
C44 C46 H46A 109.5 . . ?
C44 C46 H46B 109.5 . . ?
H46A C46 H46B 109.5 . . ?
C44 C46 H46C 109.5 . . ?
H46A C46 H46C 109.5 . . ?
H46B C46 H46C 109.5 . . ?
O1 C47 C48 109.5(5) . . ?
O1 C47 H47A 109.8 . . ?
C48 C47 H47A 109.8 . . ?
O1 C47 H47B 109.8 . . ?
C48 C47 H47B 109.8 . . ?
H47A C47 H47B 108.2 . . ?
C47 C48 C49 105.5(5) . . ?
C47 C48 H48A 110.6 . . ?
C49 C48 H48A 110.6 . . ?
C47 C48 H48B 110.6 . . ?
C49 C48 H48B 110.6 . . ?
H48A C48 H48B 108.8 . . ?
C50 C49 C48 103.8(5) . . ?
C50 C49 H49A 111.0 . . ?
C48 C49 H49A 111.0 . . ?
C50 C49 H49B 111.0 . . ?
C48 C49 H49B 111.0 . . ?
H49A C49 H49B 109.0 . . ?
O1 C50 C49 105.7(4) . . ?
O1 C50 H50A 110.6 . . ?
C49 C50 H50A 110.6 . . ?
O1 C50 H50B 110.6 . . ?
C49 C50 H50B 110.6 . . ?
H50A C50 H50B 108.7 . . ?
C52 C51 C56 119.9(4) . . ?
C52 C51 H51 120.0 . . ?
C56 C51 H51 120.0 . . ?
C51 C52 C53 120.3(4) . . ?
C51 C52 H52 119.9 . . ?
C53 C52 H52 119.9 . . ?
C52 C53 C54 120.3(4) . . ?
C52 C53 H53 119.9 . . ?
C54 C53 H53 119.9 . . ?
C55 C54 C53 119.7(4) . . ?
C55 C54 H54 120.2 . . ?
C53 C54 H54 120.2 . . ?
C54 C55 C56 120.0(4) . . ?
C54 C55 H55 120.0 . . ?
C56 C55 H55 120.0 . . ?
C51 C56 C55 119.8(5) . . ?
C51 C56 H56 120.1 . . ?
C55 C56 H56 120.1 . . ?
C58A C57A C62A 120.0 . . ?
C58A C57A H57A 120.0 . . ?
C62A C57A H57A 120.0 . . ?
C57A C58A C59A 120.0 . . ?
C57A C58A H58A 120.0 . . ?
C59A C58A H58A 120.0 . . ?
C60A C59A C58A 120.0 . . ?
C60A C59A H59A 120.0 . . ?
C58A C59A H59A 120.0 . . ?
C59A C60A C61A 120.0 . . ?
C59A C60A H60A 120.0 . . ?
C61A C60A H60A 120.0 . . ?
C60A C61A C62A 120.0 . . ?
C60A C61A H61A 120.0 . . ?
C62A C61A H61A 120.0 . . ?
C61A C62A C57A 120.0 . . ?
C61A C62A H62A 120.0 . . ?
C57A C62A H62A 120.0 . . ?
C58B C57B C62B 120.0 . . ?
C58B C57B H57B 120.0 . . ?
C62B C57B H57B 120.0 . . ?
C57B C58B C59B 120.0 . . ?
C57B C58B H58B 120.0 . . ?
C59B C58B H58B 120.0 . . ?
C58B C59B C60B 120.0 . . ?
C58B C59B H59B 120.0 . . ?
C60B C59B H59B 120.0 . . ?
C61B C60B C59B 120.0 . . ?
C61B C60B H60B 120.0 . . ?
C59B C60B H60B 120.0 . . ?
C60B C61B C62B 120.0 . . ?
C60B C61B H61B 120.0 . . ?
C62B C61B H61B 120.0 . . ?
C61B C62B C57B 120.0 . . ?
C61B C62B H62B 120.0 . . ?
C57B C62B H62B 120.0 . . ?

loop_
_geom_bond_atom_site_label_1
_geom_bond_atom_site_label_2
_geom_bond_distance
_geom_bond_site_symmetry_2
_geom_bond_publ_flag
I1 Ca1 2.9702(8) . ?
Ca1 N2 2.317(3) . ?
Ca1 O1 2.365(3) . ?
Ca1 N3 2.471(3) . ?
Ca1 N1 2.479(3) . ?
O1 C47 1.435(6) . ?
O1 C50 1.457(5) . ?
N1 C13 1.290(5) . ?
N1 C9 1.446(5) . ?
N2 C24 1.377(5) . ?
N2 C19 1.378(4) . ?
N3 C34 1.290(5) . ?
N3 C35 1.446(5) . ?
C1 C2 1.526(7) . ?
C1 H1A 0.9800 . ?
C1 H1B 0.9800 . ?
C1 H1C 0.9800 . ?
C2 C4 1.518(6) . ?
C2 C3 1.536(6) . ?
C2 H2 1.0000 . ?
C3 H3A 0.9800 . ?
C3 H3B 0.9800 . ?
C3 H3C 0.9800 . ?
C4 C5 1.391(6) . ?
C4 C9 1.406(6) . ?
C5 C6 1.390(7) . ?
C5 H5 0.9500 . ?
C6 C7 1.381(7) . ?
C6 H6 0.9500 . ?
C7 C8 1.386(6) . ?
C7 H7 0.9500 . ?
C8 C9 1.406(5) . ?
C8 C10 1.528(6) . ?
C10 C12 1.525(6) . ?
C10 C11 1.533(7) . ?
C10 H10 1.0000 . ?
C11 H11A 0.9800 . ?
C11 H11B 0.9800 . ?
C11 H11C 0.9800 . ?
C12 H12A 0.9800 . ?
C12 H12B 0.9800 . ?
C12 H12C 0.9800 . ?
C13 C14 1.439(5) . ?
C13 H13 0.9500 . ?
C14 C15 1.408(5) . ?
C14 C19 1.418(5) . ?
C15 C16 1.395(5) . ?
C15 H15 0.9500 . ?
C16 C17 1.401(5) . ?
C16 C20 1.539(5) . ?
C17 C18 1.389(5) . ?
C17 H17 0.9500 . ?
C18 C19 1.425(5) . ?
C18 C29 1.443(5) . ?
C20 C22 1.505(7) . ?
C20 C21 1.529(6) . ?
C20 C23 1.535(7) . ?
C21 H21A 0.9800 . ?
C21 H21B 0.9800 . ?
C21 H21C 0.9800 . ?
C22 H22A 0.9800 . ?
C22 H22B 0.9800 . ?
C22 H22C 0.9800 . ?
C23 H23A 0.9800 . ?
C23 H23B 0.9800 . ?
C23 H23C 0.9800 . ?
C24 C25 1.409(5) . ?
C24 C29 1.426(5) . ?
C25 C26 1.397(5) . ?
C25 C34 1.444(5) . ?
C26 C27 1.396(6) . ?
C26 H26 0.9500 . ?
C27 C28 1.407(5) . ?
C27 C30 1.542(5) . ?
C28 C29 1.387(5) . ?
C28 H28 0.9500 . ?
C30 C31 1.526(6) . ?
C30 C32 1.527(6) . ?
C30 C33 1.530(7) . ?
C31 H31A 0.9800 . ?
C31 H31B 0.9800 . ?
C31 H31C 0.9800 . ?
C32 H32A 0.9800 . ?
C32 H32B 0.9800 . ?
C32 H32C 0.9800 . ?
C33 H33A 0.9800 . ?
C33 H33B 0.9800 . ?
C33 H33C 0.9800 . ?
C34 H34 0.9500 . ?
C35 C40 1.385(6) . ?
C35 C36 1.414(6) . ?
C36 C37 1.397(6) . ?
C36 C44 1.528(6) . ?
C37 C38 1.379(8) . ?
C37 H37 0.9500 . ?
C38 C39 1.362(8) . ?
C38 H38 0.9500 . ?
C39 C40 1.403(6) . ?
C39 H39 0.9500 . ?
C40 C41 1.501(8) . ?
C41 C43 1.509(9) . ?
C41 C42 1.538(11) . ?
C41 H41 1.0000 . ?
C42 H42A 0.9800 . ?
C42 H42B 0.9800 . ?
C42 H42C 0.9800 . ?
C43 H43A 0.9800 . ?
C43 H43B 0.9800 . ?
C43 H43C 0.9800 . ?
C44 C45 1.523(6) . ?
C44 C46 1.534(6) . ?
C44 H44 1.0000 . ?
C45 H45A 0.9800 . ?
C45 H45B 0.9800 . ?
C45 H45C 0.9800 . ?
C46 H46A 0.9800 . ?
C46 H46B 0.9800 . ?
C46 H46C 0.9800 . ?
C47 C48 1.439(8) . ?
C47 H47A 0.9900 . ?
C47 H47B 0.9900 . ?
C48 C49 1.500(9) . ?
C48 H48A 0.9900 . ?
C48 H48B 0.9900 . ?
C49 C50 1.473(7) . ?
C49 H49A 0.9900 . ?
C49 H49B 0.9900 . ?
C50 H50A 0.9900 . ?
C50 H50B 0.9900 . ?
C51 C52 1.372(7) . ?
C51 C56 1.381(7) . ?
C51 H51 0.9500 . ?
C52 C53 1.378(6) . ?
C52 H52 0.9500 . ?
C53 C54 1.381(7) . ?
C53 H53 0.9500 . ?
C54 C55 1.376(7) . ?
C54 H54 0.9500 . ?
C55 C56 1.393(7) . ?
C55 H55 0.9500 . ?
C56 H56 0.9500 . ?
C57A C58A 1.3900 . ?
C57A C62A 1.3900 . ?
C57A H57A 0.9500 . ?
C58A C59A 1.3900 . ?
C58A H58A 0.9500 . ?
C59A C60A 1.3900 . ?
C59A H59A 0.9500 . ?
C60A C61A 1.3900 . ?
C60A H60A 0.9500 . ?
C61A C62A 1.3900 . ?
C61A H61A 0.9500 . ?
C62A H62A 0.9500 . ?
C57B C58B 1.3900 . ?
C57B C62B 1.3900 . ?
C57B H57B 0.9500 . ?
C58B C59B 1.3900 . ?
C58B H58B 0.9500 . ?
C59B C60B 1.3900 . ?
C59B H59B 0.9500 . ?
C60B C61B 1.3900 . ?
C60B H60B 0.9500 . ?
C61B C62B 1.3900 . ?
C61B H61B 0.9500 . ?
C62B H62B 0.9500 . ?

loop_
_geom_torsion_atom_site_label_1
_geom_torsion_atom_site_label_2
_geom_torsion_atom_site_label_3
_geom_torsion_atom_site_label_4
_geom_torsion
_geom_torsion_site_symmetry_1
_geom_torsion_site_symmetry_2
_geom_torsion_site_symmetry_3
_geom_torsion_site_symmetry_4
_geom_torsion_publ_flag
C1 C2 C4 C5 82.6(5) . . . . ?
C3 C2 C4 C5 -39.3(6) . . . . ?
C1 C2 C4 C9 -94.6(5) . . . . ?
C3 C2 C4 C9 143.4(4) . . . . ?
C9 C4 C5 C6 -0.5(6) . . . . ?
C2 C4 C5 C6 -177.9(4) . . . . ?
C4 C5 C6 C7 1.6(7) . . . . ?
C5 C6 C7 C8 -0.6(7) . . . . ?
C6 C7 C8 C9 -1.3(6) . . . . ?
C6 C7 C8 C10 174.1(4) . . . . ?
C7 C8 C9 C4 2.4(6) . . . . ?
C10 C8 C9 C4 -173.1(4) . . . . ?
C7 C8 C9 N1 -175.1(4) . . . . ?
C10 C8 C9 N1 9.5(5) . . . . ?
C5 C4 C9 C8 -1.5(6) . . . . ?
C2 C4 C9 C8 175.9(4) . . . . ?
C5 C4 C9 N1 175.9(4) . . . . ?
C2 C4 C9 N1 -6.8(6) . . . . ?
C13 N1 C9 C8 -96.0(4) . . . . ?
Ca1 N1 C9 C8 91.6(3) . . . . ?
C13 N1 C9 C4 86.6(4) . . . . ?
Ca1 N1 C9 C4 -85.8(4) . . . . ?
C7 C8 C10 C12 38.2(6) . . . . ?
C9 C8 C10 C12 -146.5(4) . . . . ?
C7 C8 C10 C11 -84.7(5) . . . . ?
C9 C8 C10 C11 90.6(5) . . . . ?
C9 N1 C13 C14 175.0(3) . . . . ?
Ca1 N1 C13 C14 -13.4(5) . . . . ?
N1 C13 C14 C15 175.5(3) . . . . ?
N1 C13 C14 C19 -9.0(6) . . . . ?
C19 C14 C15 C16 1.6(5) . . . . ?
C13 C14 C15 C16 177.4(3) . . . . ?
C14 C15 C16 C17 -2.7(5) . . . . ?
C14 C15 C16 C20 177.8(3) . . . . ?
C15 C16 C17 C18 1.5(5) . . . . ?
C20 C16 C17 C18 -179.0(3) . . . . ?
C16 C17 C18 C19 0.7(5) . . . . ?
C16 C17 C18 C29 -179.6(4) . . . . ?
C24 N2 C19 C14 -179.0(4) . . . . ?
Ca1 N2 C19 C14 22.6(5) . . . . ?
C24 N2 C19 C18 0.4(4) . . . . ?
Ca1 N2 C19 C18 -158.0(2) . . . . ?
C15 C14 C19 N2 -179.9(3) . . . . ?
C13 C14 C19 N2 4.6(6) . . . . ?
C15 C14 C19 C18 0.7(5) . . . . ?
C13 C14 C19 C18 -174.8(3) . . . . ?
C17 C18 C19 N2 178.7(3) . . . . ?
C29 C18 C19 N2 -1.1(4) . . . . ?
C17 C18 C19 C14 -1.8(5) . . . . ?
C29 C18 C19 C14 178.4(3) . . . . ?
C15 C16 C20 C22 127.1(5) . . . . ?
C17 C16 C20 C22 -52.4(6) . . . . ?
C15 C16 C20 C21 -115.3(4) . . . . ?
C17 C16 C20 C21 65.1(5) . . . . ?
C15 C16 C20 C23 4.0(6) . . . . ?
C17 C16 C20 C23 -175.5(5) . . . . ?
C19 N2 C24 C25 -179.6(4) . . . . ?
Ca1 N2 C24 C25 -21.6(5) . . . . ?
C19 N2 C24 C29 0.5(4) . . . . ?
Ca1 N2 C24 C29 158.5(2) . . . . ?
N2 C24 C25 C26 -178.6(4) . . . . ?
C29 C24 C25 C26 1.3(5) . . . . ?
N2 C24 C25 C34 -1.9(6) . . . . ?
C29 C24 C25 C34 178.0(3) . . . . ?
C24 C25 C26 C27 -0.3(6) . . . . ?
C34 C25 C26 C27 -177.2(4) . . . . ?
C25 C26 C27 C28 -1.2(6) . . . . ?
C25 C26 C27 C30 177.5(4) . . . . ?
C26 C27 C28 C29 1.5(5) . . . . ?
C30 C27 C28 C29 -177.2(3) . . . . ?
C27 C28 C29 C24 -0.4(5) . . . . ?
C27 C28 C29 C18 179.7(4) . . . . ?
N2 C24 C29 C28 178.9(3) . . . . ?
C25 C24 C29 C28 -1.0(5) . . . . ?
N2 C24 C29 C18 -1.1(4) . . . . ?
C25 C24 C29 C18 178.9(3) . . . . ?
C17 C18 C29 C28 1.4(7) . . . . ?
C19 C18 C29 C28 -178.8(4) . . . . ?
C17 C18 C29 C24 -178.5(4) . . . . ?
C19 C18 C29 C24 1.3(4) . . . . ?
C26 C27 C30 C31 -1.9(6) . . . . ?
C28 C27 C30 C31 176.6(4) . . . . ?
C26 C27 C30 C32 119.6(4) . . . . ?
C28 C27 C30 C32 -61.9(5) . . . . ?
C26 C27 C30 C33 -121.2(4) . . . . ?
C28 C27 C30 C33 57.4(5) . . . . ?
C35 N3 C34 C25 -174.4(4) . . . . ?
Ca1 N3 C34 C25 10.2(6) . . . . ?
C26 C25 C34 N3 -175.7(4) . . . . ?
C24 C25 C34 N3 7.6(6) . . . . ?
C34 N3 C35 C40 -103.3(4) . . . . ?
Ca1 N3 C35 C40 72.5(4) . . . . ?
C34 N3 C35 C36 77.6(5) . . . . ?
Ca1 N3 C35 C36 -106.5(3) . . . . ?
C40 C35 C36 C37 -1.5(6) . . . . ?
N3 C35 C36 C37 177.5(4) . . . . ?
C40 C35 C36 C44 176.3(4) . . . . ?
N3 C35 C36 C44 -4.7(6) . . . . ?
C35 C36 C37 C38 -0.4(7) . . . . ?
C44 C36 C37 C38 -178.2(4) . . . . ?
C36 C37 C38 C39 1.5(8) . . . . ?
C37 C38 C39 C40 -0.9(8) . . . . ?
C36 C35 C40 C39 2.2(6) . . . . ?
N3 C35 C40 C39 -176.8(4) . . . . ?
C36 C35 C40 C41 -172.3(4) . . . . ?
N3 C35 C40 C41 8.7(6) . . . . ?
C38 C39 C40 C35 -0.9(7) . . . . ?
C38 C39 C40 C41 173.6(5) . . . . ?
C35 C40 C41 C43 -149.5(5) . . . . ?
C39 C40 C41 C43 36.2(7) . . . . ?
C35 C40 C41 C42 85.5(6) . . . . ?
C39 C40 C41 C42 -88.8(6) . . . . ?
C37 C36 C44 C45 -111.5(5) . . . . ?
C35 C36 C44 C45 70.8(5) . . . . ?
C37 C36 C44 C46 13.5(6) . . . . ?
C35 C36 C44 C46 -164.2(4) . . . . ?
C50 O1 C47 C48 -8.4(9) . . . . ?
Ca1 O1 C47 C48 176.2(6) . . . . ?
O1 C47 C48 C49 -10.5(11) . . . . ?
C47 C48 C49 C50 24.9(10) . . . . ?
C47 O1 C50 C49 24.3(6) . . . . ?
Ca1 O1 C50 C49 -161.0(3) . . . . ?
C48 C49 C50 O1 -30.1(7) . . . . ?
C56 C51 C52 C53 -0.8(8) . . . . ?
C51 C52 C53 C54 1.4(8) . . . . ?
C52 C53 C54 C55 -1.2(8) . . . . ?
C53 C54 C55 C56 0.6(8) . . . . ?
C52 C51 C56 C55 0.2(8) . . . . ?
C54 C55 C56 C51 0.0(8) . . . . ?
C62A C57A C58A C59A 0.0 . . . . ?
C57A C58A C59A C60A 0.0 . . . . ?
C58A C59A C60A C61A 0.0 . . . . ?
C59A C60A C61A C62A 0.0 . . . . ?
C60A C61A C62A C57A 0.0 . . . . ?
C58A C57A C62A C61A 0.0 . . . . ?
C62B C57B C58B C59B 0.0 . . . . ?
C57B C58B C59B C60B 0.0 . . . . ?
C58B C59B C60B C61B 0.0 . . . . ?
C59B C60B C61B C62B 0.0 . . . . ?
C60B C61B C62B C57B 0.0 . . . . ?
C58B C57B C62B C61B 0.0 . . . . ?
